data_4024206
loop_
_publ_author_name
'Dmitry Shabashov'
'Olafs Daugulis'

_publ_section_title
;
 Palladium-Catalyzed Anilide ortho-Arylation and Subsequent
 One-Pot Cyclization to Phenanthridines
;
_journal_name_full 'Journal of Organic Chemistry'
_journal_page_first 7720
_journal_page_last 7725
_journal_paper_doi 10.1021/jo701387m
_journal_volume 72
_journal_year 2007
_chemical_formula_sum 'C20 H17 N'
_chemical_formula_weight 271.35
_chemical_name_systematic
; 
 ? 
;
_space_group_IT_number 2
_symmetry_cell_setting triclinic
_symmetry_space_group_name_Hall '-P 1'
_symmetry_space_group_name_H-M 'P -1'
_atom_sites_solution_hydrogens geom
_atom_sites_solution_primary direct
_atom_sites_solution_secondary difmap
_audit_creation_method SHELXL-97
_cell_angle_alpha 86.010(3)
_cell_angle_beta 89.132(3)
_cell_angle_gamma 88.626(3)
_cell_formula_units_Z 4
_cell_length_a 8.378(2)
_cell_length_b 10.646(2)
_cell_length_c 16.160(3)
_cell_measurement_reflns_used 3881
_cell_measurement_temperature 223(2)
_cell_measurement_theta_max 23.57
_cell_measurement_theta_min 1.26
_cell_volume 1437.2(5)
_computing_cell_refinement 'SAINT v7.12A (Bruker-Nonius, 2004)'
_computing_data_collection 'APEX2 v1.0-27 (Bruker-Nonius, 2005)'
_computing_data_reduction 'SAINT v7.12A (Bruker-Nonius, 2004)'
_computing_structure_refinement 'SHELXL v6.12 (G.M. Sheldrick, 2001)'
_computing_structure_solution 'SHELXS v6.12 (G.M. Sheldrick, 2001)'
_diffrn_ambient_temperature 223(2)
_diffrn_detector_area_resol_mean 4K
_diffrn_measured_fraction_theta_full 0.975
_diffrn_measured_fraction_theta_max 0.975
_diffrn_measurement_device_type 'Bruker-Nonius APEX II CCD'
_diffrn_measurement_method CCD
_diffrn_radiation_monochromator graphite
_diffrn_radiation_source 'fine-focus sealed tube'
_diffrn_radiation_type MoK\a
_diffrn_radiation_wavelength 0.71073
_diffrn_reflns_av_R_equivalents 0.0286
_diffrn_reflns_av_sigmaI/netI 0.0148
_diffrn_reflns_limit_h_max 9
_diffrn_reflns_limit_h_min -9
_diffrn_reflns_limit_k_max 11
_diffrn_reflns_limit_k_min -11
_diffrn_reflns_limit_l_max 18
_diffrn_reflns_limit_l_min 0
_diffrn_reflns_number 6354
_diffrn_reflns_theta_full 23.57
_diffrn_reflns_theta_max 23.57
_diffrn_reflns_theta_min 1.26
_diffrn_standards_decay_% 0.0
_exptl_absorpt_coefficient_mu 0.072
_exptl_absorpt_correction_T_max 0.9789
_exptl_absorpt_correction_T_min 0.8583
_exptl_absorpt_correction_type empirical
_exptl_crystal_colour Colorless
_exptl_crystal_density_diffrn 1.254
_exptl_crystal_density_method 'not measured'
_exptl_crystal_description 'rectangular column'
_exptl_crystal_F_000 576
_exptl_crystal_size_max 0.55
_exptl_crystal_size_mid 0.35
_exptl_crystal_size_min 0.20
_refine_diff_density_max 0.344
_refine_diff_density_min -0.240
_refine_diff_density_rms 0.057
_refine_ls_extinction_coef 0.005(5)
_refine_ls_extinction_expression Fc^*^=kFc[1+0.001xFc^2^\l^3^/sin(2\q)]^-1/4^
_refine_ls_extinction_method SHELXL
_refine_ls_goodness_of_fit_ref 1.032
_refine_ls_hydrogen_treatment mixed
_refine_ls_matrix_type full
_refine_ls_number_parameters 382
_refine_ls_number_reflns 4180
_refine_ls_number_restraints 0
_refine_ls_restrained_S_all 1.032
_refine_ls_R_factor_all 0.0737
_refine_ls_R_factor_gt 0.0650
_refine_ls_shift/su_max 0.063
_refine_ls_shift/su_mean 0.016
_refine_ls_structure_factor_coef Fsqd
_refine_ls_weighting_details 'calc w=1/[\s^2^(Fo^2^)+(0.1165P)^2^+1.3166P] where P=(Fo^2^+2Fc^2^)/3'
_refine_ls_weighting_scheme calc
_refine_ls_wR_factor_gt 0.2053
_refine_ls_wR_factor_ref 0.2140
_reflns_number_gt 3200
_reflns_number_total 4200
_reflns_threshold_expression >4sigma(I)
_cod_data_source_file jo701387m-File004.cif
_cod_data_source_block k1061
_cod_depositor_comments
;
The following automatic conversions were performed:
'_symmetry_cell_setting' value 'Triclinic' changed to 'triclinic'
according to '/home/saulius/struct/CIF-dictionaries/cif_core.dic'
dictionary named 'cif_core.dic' version 2.4.1 from
2010-06-29.

'_exptl_absorpt_correction_type' value 'Empirical' changed to
'empirical' according to
'/home/saulius/struct/CIF-dictionaries/cif_core.dic' dictionary named
'cif_core.dic' version 2.4.1 from 2010-06-29.

Automatic conversion script
Id: cif_fix_enum 1527 2010-12-29 10:47:43Z saulius 
;
_cod_database_code 4024206

loop_
_symmetry_equiv_pos_as_xyz
'x, y, z'
'-x, -y, -z'

loop_
_atom_site_label
_atom_site_type_symbol
_atom_site_fract_x
_atom_site_fract_y
_atom_site_fract_z
_atom_site_U_iso_or_equiv
_atom_site_adp_type
_atom_site_occupancy
_atom_site_symmetry_multiplicity
_atom_site_calc_flag
_atom_site_refinement_flags
_atom_site_disorder_assembly
_atom_site_disorder_group
N1 N 0.3011(2) 0.6785(2) 0.50071(13) 0.0347(5) Uani 1 1 d . . .
C1 C 0.3788(3) 0.6424(2) 0.57373(15) 0.0320(6) Uani 1 1 d . . .
C2 C 0.4549(3) 0.7398(3) 0.61538(15) 0.0352(6) Uani 1 1 d . . .
C3 C 0.4467(3) 0.8674(3) 0.58601(16) 0.0393(7) Uani 1 1 d . . .
H3 H 0.3896 0.8911 0.5376 0.047 Uiso 1 1 calc R . .
C4 C 0.5207(3) 0.9573(3) 0.62710(18) 0.0465(7) Uani 1 1 d . . .
H4 H 0.5132 1.0422 0.6069 0.056 Uiso 1 1 calc R . .
C5 C 0.6082(4) 0.9240(3) 0.69948(19) 0.0509(8) Uani 1 1 d . . .
H5 H 0.6592 0.9861 0.7273 0.061 Uiso 1 1 calc R . .
C6 C 0.6182(4) 0.8008(3) 0.72881(18) 0.0496(8) Uani 1 1 d . . .
H6 H 0.6775 0.7788 0.7768 0.059 Uiso 1 1 calc R . .
C7 C 0.5422(3) 0.7063(3) 0.68905(16) 0.0389(7) Uani 1 1 d . . .
C8 C 0.5498(3) 0.5777(3) 0.71927(17) 0.0448(7) Uani 1 1 d . . .
H8 H 0.6081 0.5548 0.7674 0.054 Uiso 1 1 calc R . .
C9 C 0.4756(3) 0.4879(3) 0.68079(17) 0.0414(7) Uani 1 1 d . . .
H9 H 0.4823 0.4040 0.7030 0.050 Uiso 1 1 calc R . .
C10 C 0.3868(3) 0.5174(3) 0.60663(15) 0.0348(6) Uani 1 1 d . . .
C11 C 0.3064(3) 0.4239(2) 0.56401(16) 0.0349(6) Uani 1 1 d . . .
C12 C 0.3019(3) 0.2951(3) 0.59156(18) 0.0435(7) Uani 1 1 d . . .
H12 H 0.3552 0.2670 0.6404 0.052 Uiso 1 1 calc R . .
C13 C 0.2222(3) 0.2105(3) 0.54894(18) 0.0455(7) Uani 1 1 d . . .
H13 H 0.2219 0.1255 0.5690 0.055 Uiso 1 1 calc R . .
C14 C 0.1404(3) 0.2478(3) 0.47558(17) 0.0422(7) Uani 1 1 d . . .
C15 C 0.1442(3) 0.3725(3) 0.44725(17) 0.0389(7) Uani 1 1 d . . .
H15 H 0.0912 0.3986 0.3979 0.047 Uiso 1 1 calc R . .
C16 C 0.2253(3) 0.4625(2) 0.48997(16) 0.0338(6) Uani 1 1 d . . .
C17 C 0.2291(3) 0.5939(2) 0.46054(15) 0.0339(6) Uani 1 1 d . . .
C18 C 0.1480(3) 0.6379(3) 0.38096(16) 0.0391(7) Uani 1 1 d . . .
H18A H 0.0327 0.6275 0.3886 0.047 Uiso 1 1 calc R . .
H18B H 0.1839 0.5833 0.3376 0.047 Uiso 1 1 calc R . .
C19 C 0.1780(4) 0.7734(3) 0.35103(19) 0.0534(8) Uani 1 1 d . . .
H19A H 0.1227 0.7935 0.2993 0.080 Uiso 1 1 calc R . .
H19B H 0.2917 0.7847 0.3422 0.080 Uiso 1 1 calc R . .
H19C H 0.1388 0.8288 0.3924 0.080 Uiso 1 1 calc R . .
C20 C 0.0499(4) 0.1538(3) 0.4303(2) 0.0537(8) Uani 1 1 d . . .
H20A H -0.0064 0.1971 0.3842 0.081 Uiso 0.50 1 calc PR . .
H20B H -0.0263 0.1120 0.4680 0.081 Uiso 0.50 1 calc PR . .
H20C H 0.1241 0.0918 0.4094 0.081 Uiso 0.50 1 calc PR . .
H20D H 0.0674 0.0702 0.4569 0.081 Uiso 0.50 1 calc PR . .
H20E H 0.0872 0.1552 0.3731 0.081 Uiso 0.50 1 calc PR . .
H20F H -0.0632 0.1754 0.4317 0.081 Uiso 0.50 1 calc PR . .
N2 N 0.8055(3) 0.6833(2) 0.99258(13) 0.0382(6) Uani 1 1 d . . .
C21 C 0.8879(3) 0.6631(3) 0.91954(16) 0.0374(7) Uani 1 1 d . . .
C22 C 0.9659(3) 0.7698(3) 0.87870(16) 0.0389(7) Uani 1 1 d . . .
C23 C 0.9549(3) 0.8912(3) 0.90818(18) 0.0458(7) Uani 1 1 d . . .
H23 H 0.8942 0.9039 0.9564 0.055 Uiso 1 1 calc R . .
C24 C 1.0302(4) 0.9906(3) 0.86837(19) 0.0524(8) Uani 1 1 d . . .
H24 H 1.0197 1.0711 0.8886 0.063 Uiso 1 1 calc R . .
C25 C 1.1241(4) 0.9725(3) 0.79653(19) 0.0560(8) Uani 1 1 d . . .
H25 H 1.1772 1.0408 0.7695 0.067 Uiso 1 1 calc R . .
C26 C 1.1377(4) 0.8566(3) 0.76654(19) 0.0542(8) Uani 1 1 d . . .
H26 H 1.2008 0.8458 0.7188 0.065 Uiso 1 1 calc R . .
C27 C 1.0595(3) 0.7523(3) 0.80526(17) 0.0436(7) Uani 1 1 d . . .
C28 C 1.0690(3) 0.6312(3) 0.77426(18) 0.0502(8) Uani 1 1 d . . .
H28 H 1.1309 0.6192 0.7263 0.060 Uiso 1 1 calc R . .
C29 C 0.9917(3) 0.5323(3) 0.81157(18) 0.0476(8) Uani 1 1 d . . .
H29 H 0.9992 0.4537 0.7885 0.057 Uiso 1 1 calc R . .
C30 C 0.8976(3) 0.5450(3) 0.88637(16) 0.0399(7) Uani 1 1 d . . .
C31 C 0.8153(3) 0.4422(3) 0.92894(17) 0.0406(7) Uani 1 1 d . . .
C32 C 0.8120(4) 0.3199(3) 0.9005(2) 0.0498(8) Uani 1 1 d . . .
H32 H 0.8659 0.3030 0.8509 0.060 Uiso 1 1 calc R . .
C33 C 0.7319(4) 0.2257(3) 0.9439(2) 0.0536(8) Uani 1 1 d . . .
H33 H 0.7317 0.1452 0.9234 0.064 Uiso 1 1 calc R . .
C34 C 0.6497(4) 0.2464(3) 1.01854(18) 0.0467(7) Uani 1 1 d . . .
C35 C 0.6518(3) 0.3648(3) 1.04718(18) 0.0432(7) Uani 1 1 d . . .
H35 H 0.5980 0.3797 1.0971 0.052 Uiso 1 1 calc R . .
C36 C 0.7321(3) 0.4644(3) 1.00398(16) 0.0373(6) Uani 1 1 d . . .
C37 C 0.7335(3) 0.5896(3) 1.03262(16) 0.0379(7) Uani 1 1 d . . .
C38 C 0.6485(3) 0.6167(3) 1.11288(16) 0.0410(7) Uani 1 1 d . . .
H38A H 0.6842 0.5541 1.1564 0.049 Uiso 1 1 calc R . .
H38B H 0.5337 0.6064 1.1059 0.049 Uiso 1 1 calc R . .
C39 C 0.6752(4) 0.7466(3) 1.14146(19) 0.0554(8) Uani 1 1 d . . .
H39A H 0.6180 0.7561 1.1934 0.083 Uiso 1 1 calc R . .
H39B H 0.6364 0.8095 1.0998 0.083 Uiso 1 1 calc R . .
H39C H 0.7884 0.7575 1.1495 0.083 Uiso 1 1 calc R . .
C40 C 0.5598(4) 0.1419(3) 1.0647(2) 0.0602(9) Uani 1 1 d . . .
H40A H 0.5198 0.1703 1.1170 0.090 Uiso 0.50 1 calc PR . .
H40B H 0.6307 0.0694 1.0752 0.090 Uiso 0.50 1 calc PR . .
H40C H 0.4709 0.1187 1.0315 0.090 Uiso 0.50 1 calc PR . .
H40D H 0.5612 0.0686 1.0321 0.090 Uiso 0.50 1 calc PR . .
H40E H 0.4502 0.1695 1.0740 0.090 Uiso 0.50 1 calc PR . .
H40F H 0.6100 0.1202 1.1176 0.090 Uiso 0.50 1 calc PR . .

loop_
_atom_site_aniso_label
_atom_site_aniso_U_11
_atom_site_aniso_U_22
_atom_site_aniso_U_33
_atom_site_aniso_U_23
_atom_site_aniso_U_13
_atom_site_aniso_U_12
N1 0.0311(12) 0.0397(12) 0.0326(12) 0.0010(9) 0.0038(9) 0.0056(9)
C1 0.0243(12) 0.0420(15) 0.0287(13) 0.0016(11) 0.0043(10) 0.0059(11)
C2 0.0289(13) 0.0460(16) 0.0296(13) 0.0008(11) 0.0082(11) 0.0033(11)
C3 0.0363(14) 0.0467(16) 0.0340(14) 0.0012(12) 0.0017(11) 0.0028(12)
C4 0.0484(17) 0.0470(17) 0.0436(16) 0.0002(13) 0.0029(13) -0.0018(13)
C5 0.0517(18) 0.0557(19) 0.0456(17) -0.0026(14) -0.0034(14) -0.0085(14)
C6 0.0438(17) 0.067(2) 0.0373(16) 0.0016(14) -0.0058(13) -0.0024(14)
C7 0.0314(14) 0.0518(17) 0.0324(14) 0.0036(12) 0.0012(11) 0.0031(12)
C8 0.0361(15) 0.0620(19) 0.0345(15) 0.0075(13) -0.0027(12) 0.0041(13)
C9 0.0360(15) 0.0474(16) 0.0389(15) 0.0094(12) 0.0010(12) 0.0054(12)
C10 0.0265(13) 0.0450(15) 0.0314(14) 0.0045(11) 0.0085(10) 0.0048(11)
C11 0.0280(13) 0.0397(15) 0.0355(14) 0.0037(11) 0.0078(11) 0.0077(11)
C12 0.0393(15) 0.0469(17) 0.0422(16) 0.0081(13) 0.0044(12) 0.0077(13)
C13 0.0467(17) 0.0367(15) 0.0518(18) 0.0029(13) 0.0083(14) 0.0055(13)
C14 0.0415(16) 0.0416(16) 0.0427(16) -0.0018(12) 0.0119(12) 0.0028(12)
C15 0.0388(15) 0.0432(16) 0.0337(14) -0.0004(12) 0.0066(11) 0.0069(12)
C16 0.0295(13) 0.0376(14) 0.0332(14) 0.0012(11) 0.0096(11) 0.0052(11)
C17 0.0287(13) 0.0397(15) 0.0324(14) -0.0007(11) 0.0060(10) 0.0058(11)
C18 0.0375(14) 0.0456(16) 0.0336(14) -0.0015(12) -0.0019(11) 0.0046(12)
C19 0.067(2) 0.0504(18) 0.0423(17) 0.0053(13) -0.0119(14) 0.0005(15)
C20 0.064(2) 0.0437(17) 0.0536(19) -0.0052(14) 0.0057(15) 0.0006(14)
N2 0.0346(12) 0.0474(14) 0.0331(12) -0.0082(10) -0.0055(9) 0.0089(10)
C21 0.0282(13) 0.0542(17) 0.0308(14) -0.0122(12) -0.0098(11) 0.0099(12)
C22 0.0293(14) 0.0560(17) 0.0320(14) -0.0092(12) -0.0052(11) 0.0082(12)
C23 0.0388(15) 0.0605(19) 0.0386(15) -0.0089(13) -0.0005(12) 0.0038(13)
C24 0.0503(18) 0.0587(19) 0.0484(18) -0.0073(15) 0.0046(14) -0.0005(15)
C25 0.0489(18) 0.074(2) 0.0455(18) -0.0044(16) 0.0071(14) -0.0074(16)
C26 0.0422(17) 0.082(2) 0.0389(16) -0.0097(16) 0.0050(13) -0.0017(16)
C27 0.0326(14) 0.0666(19) 0.0325(14) -0.0112(13) -0.0044(11) 0.0068(13)
C28 0.0395(16) 0.075(2) 0.0370(16) -0.0143(15) 0.0001(13) 0.0082(15)
C29 0.0407(16) 0.0633(19) 0.0407(16) -0.0211(14) -0.0085(13) 0.0135(14)
C30 0.0309(14) 0.0540(17) 0.0358(14) -0.0124(13) -0.0099(11) 0.0131(12)
C31 0.0330(14) 0.0498(17) 0.0405(15) -0.0144(13) -0.0133(12) 0.0124(12)
C32 0.0446(17) 0.0537(19) 0.0523(18) -0.0173(15) -0.0069(14) 0.0134(14)
C33 0.0531(18) 0.0458(18) 0.064(2) -0.0198(15) -0.0138(15) 0.0124(14)
C34 0.0489(17) 0.0410(16) 0.0503(17) -0.0065(13) -0.0169(14) 0.0123(13)
C35 0.0454(16) 0.0457(16) 0.0392(15) -0.0086(12) -0.0122(12) 0.0100(13)
C36 0.0353(14) 0.0418(15) 0.0352(14) -0.0075(12) -0.0128(11) 0.0116(12)
C37 0.0353(14) 0.0460(16) 0.0329(14) -0.0069(12) -0.0114(11) 0.0086(12)
C38 0.0435(15) 0.0445(16) 0.0348(14) -0.0027(12) -0.0035(12) 0.0055(12)
C39 0.068(2) 0.0563(19) 0.0422(17) -0.0097(14) 0.0123(15) -0.0034(16)
C40 0.077(2) 0.0415(17) 0.063(2) -0.0073(15) -0.0142(17) 0.0069(16)

loop_
_atom_type_symbol
_atom_type_description
_atom_type_scat_dispersion_real
_atom_type_scat_dispersion_imag
_atom_type_scat_source
C C 0.0033 0.0016 'International Tables Vol C Tables 4.2.6.8 and 6.1.1.4'
H H 0.0000 0.0000 'International Tables Vol C Tables 4.2.6.8 and 6.1.1.4'
N N 0.0061 0.0033 'International Tables Vol C Tables 4.2.6.8 and 6.1.1.4'

loop_
_geom_angle_atom_site_label_1
_geom_angle_atom_site_label_2
_geom_angle_atom_site_label_3
_geom_angle
_geom_angle_site_symmetry_1
_geom_angle_site_symmetry_3
_geom_angle_publ_flag
C17 N1 C1 119.6(2) . . ?
N1 C1 C10 122.7(2) . . ?
N1 C1 C2 117.0(2) . . ?
C10 C1 C2 120.3(2) . . ?
C3 C2 C7 118.5(3) . . ?
C3 C2 C1 122.4(2) . . ?
C7 C2 C1 119.1(2) . . ?
C4 C3 C2 120.8(3) . . ?
C3 C4 C5 120.6(3) . . ?
C6 C5 C4 119.5(3) . . ?
C5 C6 C7 121.5(3) . . ?
C6 C7 C8 122.3(3) . . ?
C6 C7 C2 119.0(3) . . ?
C8 C7 C2 118.6(3) . . ?
C9 C8 C7 121.7(3) . . ?
C8 C9 C10 121.4(3) . . ?
C1 C10 C9 118.8(3) . . ?
C1 C10 C11 118.4(2) . . ?
C9 C10 C11 122.9(2) . . ?
C12 C11 C16 117.6(3) . . ?
C12 C11 C10 124.1(2) . . ?
C16 C11 C10 118.3(2) . . ?
C13 C12 C11 121.6(3) . . ?
C12 C13 C14 121.4(3) . . ?
C15 C14 C13 118.0(3) . . ?
C15 C14 C20 121.2(3) . . ?
C13 C14 C20 120.7(3) . . ?
C14 C15 C16 122.0(3) . . ?
C15 C16 C11 119.4(2) . . ?
C15 C16 C17 122.2(2) . . ?
C11 C16 C17 118.4(2) . . ?
N1 C17 C16 122.6(2) . . ?
N1 C17 C18 117.5(2) . . ?
C16 C17 C18 119.9(2) . . ?
C17 C18 C19 114.9(2) . . ?
C37 N2 C21 119.4(2) . . ?
N2 C21 C30 122.5(3) . . ?
N2 C21 C22 116.8(2) . . ?
C30 C21 C22 120.7(2) . . ?
C23 C22 C27 118.4(3) . . ?
C23 C22 C21 122.7(2) . . ?
C27 C22 C21 118.9(3) . . ?
C24 C23 C22 121.5(3) . . ?
C23 C24 C25 119.9(3) . . ?
C26 C25 C24 120.1(3) . . ?
C25 C26 C27 121.5(3) . . ?
C26 C27 C28 122.6(3) . . ?
C26 C27 C22 118.6(3) . . ?
C28 C27 C22 118.8(3) . . ?
C29 C28 C27 121.9(3) . . ?
C28 C29 C30 121.3(3) . . ?
C21 C30 C31 118.4(2) . . ?
C21 C30 C29 118.3(3) . . ?
C31 C30 C29 123.3(3) . . ?
C32 C31 C36 117.9(3) . . ?
C32 C31 C30 123.8(3) . . ?
C36 C31 C30 118.3(3) . . ?
C33 C32 C31 121.1(3) . . ?
C32 C33 C34 121.6(3) . . ?
C35 C34 C33 118.1(3) . . ?
C35 C34 C40 121.1(3) . . ?
C33 C34 C40 120.7(3) . . ?
C34 C35 C36 122.0(3) . . ?
C35 C36 C31 119.3(3) . . ?
C35 C36 C37 122.7(2) . . ?
C31 C36 C37 118.0(3) . . ?
N2 C37 C36 123.3(2) . . ?
N2 C37 C38 117.1(2) . . ?
C36 C37 C38 119.6(2) . . ?
C37 C38 C39 114.6(2) . . ?

loop_
_geom_bond_atom_site_label_1
_geom_bond_atom_site_label_2
_geom_bond_distance
_geom_bond_site_symmetry_2
_geom_bond_publ_flag
N1 C17 1.309(3) . ?
N1 C1 1.383(3) . ?
C1 C10 1.398(4) . ?
C1 C2 1.441(4) . ?
C2 C3 1.409(4) . ?
C2 C7 1.426(4) . ?
C3 C4 1.368(4) . ?
C4 C5 1.410(4) . ?
C5 C6 1.364(4) . ?
C6 C7 1.401(4) . ?
C7 C8 1.422(4) . ?
C8 C9 1.345(4) . ?
C9 C10 1.433(4) . ?
C10 C11 1.435(4) . ?
C11 C12 1.413(4) . ?
C11 C16 1.416(4) . ?
C12 C13 1.364(4) . ?
C13 C14 1.407(4) . ?
C14 C15 1.374(4) . ?
C14 C20 1.506(4) . ?
C15 C16 1.412(4) . ?
C16 C17 1.447(4) . ?
C17 C18 1.504(4) . ?
C18 C19 1.515(4) . ?
N2 C37 1.306(4) . ?
N2 C21 1.386(3) . ?
C21 C30 1.401(4) . ?
C21 C22 1.439(4) . ?
C22 C23 1.409(4) . ?
C22 C27 1.433(4) . ?
C23 C24 1.362(4) . ?
C24 C25 1.414(4) . ?
C25 C26 1.359(5) . ?
C26 C27 1.407(4) . ?
C27 C28 1.415(4) . ?
C28 C29 1.351(4) . ?
C29 C30 1.446(4) . ?
C30 C31 1.436(4) . ?
C31 C32 1.411(4) . ?
C31 C36 1.421(4) . ?
C32 C33 1.366(5) . ?
C33 C34 1.408(4) . ?
C34 C35 1.373(4) . ?
C34 C40 1.506(5) . ?
C35 C36 1.408(4) . ?
C36 C37 1.441(4) . ?
C37 C38 1.512(4) . ?
C38 C39 1.511(4) . ?

loop_
_geom_torsion_atom_site_label_1
_geom_torsion_atom_site_label_2
_geom_torsion_atom_site_label_3
_geom_torsion_atom_site_label_4
_geom_torsion
_geom_torsion_site_symmetry_1
_geom_torsion_site_symmetry_2
_geom_torsion_site_symmetry_3
_geom_torsion_site_symmetry_4
_geom_torsion_publ_flag
C17 N1 C1 C10 1.1(4) . . . . ?
C17 N1 C1 C2 -179.6(2) . . . . ?
N1 C1 C2 C3 2.5(4) . . . . ?
C10 C1 C2 C3 -178.2(2) . . . . ?
N1 C1 C2 C7 -177.4(2) . . . . ?
C10 C1 C2 C7 1.9(4) . . . . ?
C7 C2 C3 C4 0.0(4) . . . . ?
C1 C2 C3 C4 -179.9(2) . . . . ?
C2 C3 C4 C5 0.6(4) . . . . ?
C3 C4 C5 C6 -0.3(4) . . . . ?
C4 C5 C6 C7 -0.6(5) . . . . ?
C5 C6 C7 C8 -179.2(3) . . . . ?
C5 C6 C7 C2 1.2(4) . . . . ?
C3 C2 C7 C6 -0.9(4) . . . . ?
C1 C2 C7 C6 179.0(2) . . . . ?
C3 C2 C7 C8 179.5(2) . . . . ?
C1 C2 C7 C8 -0.6(4) . . . . ?
C6 C7 C8 C9 179.6(2) . . . . ?
C2 C7 C8 C9 -0.7(4) . . . . ?
C7 C8 C9 C10 0.8(4) . . . . ?
N1 C1 C10 C9 177.4(2) . . . . ?
C2 C1 C10 C9 -1.8(4) . . . . ?
N1 C1 C10 C11 -2.0(4) . . . . ?
C2 C1 C10 C11 178.7(2) . . . . ?
C8 C9 C10 C1 0.5(4) . . . . ?
C8 C9 C10 C11 180.0(2) . . . . ?
C1 C10 C11 C12 -178.5(2) . . . . ?
C9 C10 C11 C12 2.1(4) . . . . ?
C1 C10 C11 C16 1.1(4) . . . . ?
C9 C10 C11 C16 -178.4(2) . . . . ?
C16 C11 C12 C13 -0.2(4) . . . . ?
C10 C11 C12 C13 179.3(2) . . . . ?
C11 C12 C13 C14 -0.1(4) . . . . ?
C12 C13 C14 C15 0.6(4) . . . . ?
C12 C13 C14 C20 -178.6(3) . . . . ?
C13 C14 C15 C16 -0.8(4) . . . . ?
C20 C14 C15 C16 178.5(2) . . . . ?
C14 C15 C16 C11 0.4(4) . . . . ?
C14 C15 C16 C17 -179.8(2) . . . . ?
C12 C11 C16 C15 0.1(4) . . . . ?
C10 C11 C16 C15 -179.5(2) . . . . ?
C12 C11 C16 C17 -179.7(2) . . . . ?
C10 C11 C16 C17 0.7(3) . . . . ?
C1 N1 C17 C16 0.8(4) . . . . ?
C1 N1 C17 C18 -179.3(2) . . . . ?
C15 C16 C17 N1 178.5(2) . . . . ?
C11 C16 C17 N1 -1.7(4) . . . . ?
C15 C16 C17 C18 -1.4(4) . . . . ?
C11 C16 C17 C18 178.4(2) . . . . ?
N1 C17 C18 C19 7.6(3) . . . . ?
C16 C17 C18 C19 -172.5(2) . . . . ?
C37 N2 C21 C30 -0.1(4) . . . . ?
C37 N2 C21 C22 -179.5(2) . . . . ?
N2 C21 C22 C23 -2.8(4) . . . . ?
C30 C21 C22 C23 177.7(2) . . . . ?
N2 C21 C22 C27 176.8(2) . . . . ?
C30 C21 C22 C27 -2.6(4) . . . . ?
C27 C22 C23 C24 0.3(4) . . . . ?
C21 C22 C23 C24 179.9(2) . . . . ?
C22 C23 C24 C25 -1.1(5) . . . . ?
C23 C24 C25 C26 0.8(5) . . . . ?
C24 C25 C26 C27 0.2(5) . . . . ?
C25 C26 C27 C28 178.6(3) . . . . ?
C25 C26 C27 C22 -1.0(5) . . . . ?
C23 C22 C27 C26 0.8(4) . . . . ?
C21 C22 C27 C26 -178.9(2) . . . . ?
C23 C22 C27 C28 -178.8(2) . . . . ?
C21 C22 C27 C28 1.5(4) . . . . ?
C26 C27 C28 C29 -179.2(3) . . . . ?
C22 C27 C28 C29 0.4(4) . . . . ?
C27 C28 C29 C30 -1.3(4) . . . . ?
N2 C21 C30 C31 1.6(4) . . . . ?
C22 C21 C30 C31 -179.0(2) . . . . ?
N2 C21 C30 C29 -177.6(2) . . . . ?
C22 C21 C30 C29 1.8(4) . . . . ?
C28 C29 C30 C21 0.1(4) . . . . ?
C28 C29 C30 C31 -179.0(2) . . . . ?
C21 C30 C31 C32 178.1(2) . . . . ?
C29 C30 C31 C32 -2.8(4) . . . . ?
C21 C30 C31 C36 -1.8(4) . . . . ?
C29 C30 C31 C36 177.3(2) . . . . ?
C36 C31 C32 C33 -0.2(4) . . . . ?
C30 C31 C32 C33 179.8(2) . . . . ?
C31 C32 C33 C34 -0.1(5) . . . . ?
C32 C33 C34 C35 0.0(4) . . . . ?
C32 C33 C34 C40 179.0(3) . . . . ?
C33 C34 C35 C36 0.4(4) . . . . ?
C40 C34 C35 C36 -178.5(2) . . . . ?
C34 C35 C36 C31 -0.8(4) . . . . ?
C34 C35 C36 C37 179.1(2) . . . . ?
C32 C31 C36 C35 0.6(4) . . . . ?
C30 C31 C36 C35 -179.4(2) . . . . ?
C32 C31 C36 C37 -179.2(2) . . . . ?
C30 C31 C36 C37 0.7(4) . . . . ?
C21 N2 C37 C36 -1.2(4) . . . . ?
C21 N2 C37 C38 178.7(2) . . . . ?
C35 C36 C37 N2 -179.0(2) . . . . ?
C31 C36 C37 N2 0.9(4) . . . . ?
C35 C36 C37 C38 1.1(4) . . . . ?
C31 C36 C37 C38 -179.1(2) . . . . ?
N2 C37 C38 C39 -7.0(4) . . . . ?
C36 C37 C38 C39 173.0(2) . . . . ?
